data_7132786
loop_
_publ_author_name
'Bajpayee, Nikhil'
'Pophali, Salil'
'Vijayakanth, Thangavel'
'Nandi, Shyamapada'
'Desai, Aamod V.'
'Kumar, Vinod'
'Jain, Rahul'
'Bera, Santu'
'Shimon, Linda J. W.'
'Misra, Rajkumar'

_publ_section_title
;
 Metal-driven folding and assembly of a minimal &#x3b2;-sheet into a
 3D-porous honeycomb framework.
;
_journal_issue 19
_journal_name_full 'Chemical communications (Cambridge, England)'
_journal_page_first 2621
_journal_page_last 2624
_journal_paper_doi 10.1039/d3cc05185d
_journal_volume 60
_journal_year 2024
_chemical_absolute_configuration ad
_chemical_formula_moiety 'C210 H228 Ag3 N36 O24, B F4, 24[C2H6O], 24[H2O]'
_chemical_formula_sum 'C210 H228 Ag3 B F4 N36 O24'
_chemical_formula_weight 4050.69
_space_group_crystal_system trigonal
_space_group_IT_number 155
_space_group_name_Hall 'R 3 2"'
_space_group_name_H-M_alt 'R 3 2 :H'
_atom_sites_solution_hydrogens geom
_atom_sites_solution_primary dual
_audit_creation_date 2024-01-01
_audit_creation_method
;
Olex2 1.3
(compiled 2020.11.12 svn.r5f609507 for OlexSys, GUI svn.r6408)
;
_audit_update_record
;
2024-01-05 deposited with the CCDC.	2024-01-24 downloaded from the CCDC.
;
_cell_angle_alpha 90
_cell_angle_beta 90
_cell_angle_gamma 120
_cell_formula_units_Z 6
_cell_length_a 38.1751(4)
_cell_length_b 38.1751(4)
_cell_length_c 37.5163(6)
_cell_measurement_reflns_used 69011
_cell_measurement_temperature 100.01(10)
_cell_measurement_theta_max 67.2440
_cell_measurement_theta_min 3.4660
_cell_volume 47349.0(10)
_computing_cell_refinement 'CrysAlisPro 1.171.42.74a (Rigaku OD, 2022)'
_computing_data_collection 'CrysAlisPro 1.171.42.74a (Rigaku OD, 2022)'
_computing_data_reduction 'CrysAlisPro 1.171.42.74a (Rigaku OD, 2022)'
_computing_molecular_graphics 'Olex2 1.3 (Dolomanov et al., 2009)'
_computing_publication_material 'Olex2 1.3 (Dolomanov et al., 2009)'
_computing_structure_refinement 'SHELXL 2016/4 (Sheldrick, 2015)'
_computing_structure_solution 'SHELXT  (Sheldrick, 2015)'
_diffrn_ambient_temperature 100.01(10)
_diffrn_measured_fraction_theta_full 0.999
_diffrn_measured_fraction_theta_max 0.999
_diffrn_measurement_device_type 'XtaLAB Synergy R, HyPix-Arc 150'
_diffrn_measurement_method '\w scans'
_diffrn_radiation_type CuK\a
_diffrn_radiation_wavelength 1.54184
_diffrn_reflns_av_R_equivalents 0.0314
_diffrn_reflns_av_unetI/netI 0.0133
_diffrn_reflns_Laue_measured_fraction_full 0.999
_diffrn_reflns_Laue_measured_fraction_max 0.999
_diffrn_reflns_limit_h_max 41
_diffrn_reflns_limit_h_min -40
_diffrn_reflns_limit_k_max 42
_diffrn_reflns_limit_k_min -42
_diffrn_reflns_limit_l_max 41
_diffrn_reflns_limit_l_min -41
_diffrn_reflns_number 142560
_diffrn_reflns_point_group_measured_fraction_full 0.999
_diffrn_reflns_point_group_measured_fraction_max 0.999
_diffrn_reflns_theta_full 58.933
_diffrn_reflns_theta_max 58.933
_diffrn_reflns_theta_min 3.534
_diffrn_source 'Rotating-anode X-ray tube'
_exptl_absorpt_coefficient_mu 1.890
_exptl_absorpt_correction_T_max 1.00000
_exptl_absorpt_correction_T_min 0.70865
_exptl_absorpt_correction_type multi-scan
_exptl_absorpt_process_details
;
CrysAlisPro 1.171.42.74a (Rigaku Oxford Diffraction, 2022)
Empirical absorption correction using spherical harmonics,
implemented in SCALE3 ABSPACK scaling algorithm.
;
_exptl_crystal_colour colourless
_exptl_crystal_colour_primary colourless
_exptl_crystal_density_diffrn 0.852
_exptl_crystal_description 'irregular, piece of prism'
_exptl_crystal_F_000 12684
_exptl_crystal_size_max 0.191
_exptl_crystal_size_mid 0.156
_exptl_crystal_size_min 0.09
_refine_diff_density_max 0.321
_refine_diff_density_min -0.420
_refine_diff_density_rms 0.041
_refine_ls_abs_structure_details
;
 Flack x determined using 5853 quotients [(I+)-(I-)]/[(I+)+(I-)]
 (Parsons, Flack and Wagner, Acta Cryst. B69 (2013) 249-259).
;
_refine_ls_abs_structure_Flack 0.079(7)
_refine_ls_extinction_method none
_refine_ls_goodness_of_fit_ref 1.095
_refine_ls_hydrogen_treatment constr
_refine_ls_matrix_type full
_refine_ls_number_parameters 767
_refine_ls_number_reflns 15118
_refine_ls_number_restraints 714
_refine_ls_restrained_S_all 1.109
_refine_ls_R_factor_all 0.0595
_refine_ls_R_factor_gt 0.0563
_refine_ls_shift/su_max 0.006
_refine_ls_shift/su_mean 0.000
_refine_ls_structure_factor_coef Fsqd
_refine_ls_weighting_details 'w=1/[\s^2^(Fo^2^)+(0.1196P)^2^+23.6844P] where P=(Fo^2^+2Fc^2^)/3'
_refine_ls_weighting_scheme calc
_refine_ls_wR_factor_gt 0.1744
_refine_ls_wR_factor_ref 0.1778
_reflns_Friedel_coverage 0.899
_reflns_Friedel_fraction_full 0.999
_reflns_Friedel_fraction_max 0.999
_reflns_number_gt 13757
_reflns_number_total 15118
_reflns_threshold_expression 'I > 2\s(I)'
_cod_data_source_file d3cc05185d2.cif
_cod_data_source_block raj1b.redo2
_cod_original_cell_volume 47349.0(12)
_cod_original_sg_symbol_H-M 'R 3 2'
_cod_database_code 7132786
_shelx_shelxl_version_number 2016/4
_shelx_space_group_comment
;
The symmetry employed for this shelxl refinement is uniquely defined
by the following loop, which should always be used as a source of
symmetry information in preference to the above space-group names.
They are only intended as comments.
;
_shelx_estimated_absorpt_t_max 0.848
_shelx_estimated_absorpt_t_min 0.714
_oxdiff_exptl_absorpt_empirical_full_min 0.812
_oxdiff_exptl_absorpt_empirical_full_max 1.255
_oxdiff_exptl_absorpt_empirical_details
;
Empirical correction (ABSPACK) includes:
- Absorption correction using spherical harmonics
- Frame scaling
;
_olex2_refinement_description
;
1. Fixed Uiso
 At 1.2 times of:
  All C(H) groups, All C(H,H) groups, All N(H) groups
 At 1.5 times of:
  All C(H,H,H) groups
2. Uiso/Uaniso restraints and constraints
Uanis(C53) \\sim Ueq, Uanis(C52) \\sim Ueq, Uanis(C54) \\sim Ueq: with sigma of
0.003 and sigma for terminal atoms of 0.006
3. Rigid body (RIGU) restrains
 All non-hydrogen atoms
 with sigma for 1-2 distances of 0.001 and sigma for 1-3 distances of 0.001
4.a Ternary CH refined with riding coordinates:
 C7(H7), C16(H16), C18(H18), C22(H22), C42(H42), C50(H50), C52(H52), C56(H56)
4.b Secondary CH2 refined with riding coordinates:
 C8(H8A,H8B), C17(H17A,H17B), C23(H23A,H23B), C43(H43A,H43B), C51(H51A,H51B),
 C57(H57A,H57B)
4.c Aromatic/amide H refined with riding coordinates:
 N2(H2), N3(H3), N4(H4), N5(H5), N8(H8), N9(H9), N10(H10), N11(H11), C67(H67),
 C66(H66), C69(H69), C68(H68), C5(H5A), C1(H1), C2(H2A), C3(H3A), C14(H14),
 C13(H13), C12(H12), C11(H11A), C10(H10A), C25(H25), C26(H26), C27(H27),
 C28(H28), C29(H29), C32(H32), C33(H33), C34(H34), C35(H35), C36(H36), C38(H38),
  C39(H39), C40(H40), C70(H70), C48(H48), C47(H47), C46(H46), C45(H45),
 C63(H63), C62(H62), C61(H61), C60(H60), C59(H59)
4.d Fitted hexagon refined as free rotating group:
 N12(C67,C66,C65,C69,C68), C4(C5,N1,C1,C2,C3), C9(C14,C13,C12,C11,C10),
 C24(C25,C26,C27,C28,C29), C44(C70,C48,C47,C46,C45), C58(C63,C62,C61,C60,C59)
4.e Idealised Me refined as rotating group:
 C19(H19A,H19B,H19C), C20(H20A,H20B,H20C), C53(H53A,H53B,H53C), C54(H54A,H54B,
 H54C)
;
_smtbx_masks_special_details
;
A solvent mask was calculated using Olex2 version of Squeeze
and 5460 electrons were 
found in a volume of 22028\%A^3^ in 1 void per unit cell. 
This is consistent with the presence of 
24[C2H6O], 24[H2O] per Asymmetric Unit 
which account for 5184 electrons 
per unit cell.
;
_smtbx_masks_void_probe_radius 1.2
_smtbx_masks_void_truncation_radius 1.2
_olex2_submission_special_instructions 'No special instructions were received'

loop_
_space_group_symop_operation_xyz
'x, y, z'
'-y, x-y, z'
'-x+y, -x, z'
'y, x, -z'
'x-y, -y, -z'
'-x, -x+y, -z'
'x+2/3, y+1/3, z+1/3'
'-y+2/3, x-y+1/3, z+1/3'
'-x+y+2/3, -x+1/3, z+1/3'
'y+2/3, x+1/3, -z+1/3'
'x-y+2/3, -y+1/3, -z+1/3'
'-x+2/3, -x+y+1/3, -z+1/3'
'x+1/3, y+2/3, z+2/3'
'-y+1/3, x-y+2/3, z+2/3'
'-x+y+1/3, -x+2/3, z+2/3'
'y+1/3, x+2/3, -z+2/3'
'x-y+1/3, -y+2/3, -z+2/3'
'-x+1/3, -x+y+2/3, -z+2/3'

loop_
_atom_site_label
_atom_site_type_symbol
_atom_site_fract_x
_atom_site_fract_y
_atom_site_fract_z
_atom_site_U_iso_or_equiv
_atom_site_adp_type
_atom_site_occupancy
_atom_site_site_symmetry_order
_atom_site_calc_flag
_atom_site_refinement_flags_posn
_atom_site_refinement_flags_adp
_atom_site_refinement_flags_occupancy
_atom_site_disorder_assembly
_atom_site_disorder_group
Ag Ag 0.53988(2) 0.23033(2) 0.61394(2) 0.1114(2) Uani 1 1 d . . . . .
F1 F 0.62687(11) 0.31124(12) 0.64174(12) 0.1025(11) Uani 1 1 d . . . . .
F2 F 0.666667 0.333333 0.5923(2) 0.1103(19) Uani 1 3 d S T P . .
O1 O 0.5219(3) 0.6365(2) 0.5580(3) 0.192(4) Uani 1 1 d . . . . .
O2 O 0.4956(2) 0.54013(18) 0.52277(16) 0.123(2) Uani 1 1 d . . . . .
O3 O 0.49442(12) 0.44160(13) 0.59463(11) 0.0804(9) Uani 1 1 d . . . . .
O4 O 0.56625(15) 0.41091(18) 0.52718(15) 0.1161(18) Uani 1 1 d . . . . .
O5 O 0.8529(3) 0.0906(3) 0.56263(16) 0.176(3) Uani 1 1 d . . . . .
O6 O 0.75500(16) 0.05214(16) 0.63447(11) 0.0960(13) Uani 1 1 d . . . . .
O7 O 0.66817(14) 0.09637(12) 0.58388(9) 0.0785(9) Uani 1 1 d . . . . .
O8 O 0.67427(14) 0.15799(13) 0.66592(12) 0.0894(11) Uani 1 1 d . . . . .
N2 N 0.4822(3) 0.6198(2) 0.5093(3) 0.136(2) Uani 1 1 d . . . . .
H2 H 0.458781 0.600276 0.501527 0.163 Uiso 1 1 calc R U . . .
N3 N 0.4793(3) 0.5560(2) 0.5779(2) 0.129(2) Uani 1 1 d . . . . .
H3 H 0.479210 0.553272 0.601228 0.154 Uiso 1 1 calc R U . . .
N4 N 0.5159(2) 0.48796(18) 0.54914(15) 0.0953(14) Uani 1 1 d . . . . .
H4 H 0.522424 0.492995 0.526467 0.114 Uiso 1 1 calc R U . . .
N5 N 0.50446(15) 0.38880(14) 0.55083(13) 0.0735(10) Uani 1 1 d . . . . .
H5 H 0.486087 0.371825 0.565839 0.088 Uiso 1 1 calc R U . . .
N6 N 0.54133(18) 0.28405(18) 0.58756(17) 0.0952(14) Uani 1 1 d . . . . .
N7 N 0.9466(2) 0.1215(2) 0.6745(2) 0.129(2) Uani 1 1 d . . . . .
N8 N 0.85641(19) 0.07171(19) 0.61665(14) 0.0934(13) Uani 1 1 d . . . . .
H8 H 0.842900 0.051458 0.631480 0.112 Uiso 1 1 calc R U . . .
N9 N 0.7709(2) 0.0515(2) 0.57692(14) 0.0948(15) Uani 1 1 d . . . . .
H9 H 0.767105 0.056334 0.554723 0.114 Uiso 1 1 calc R U . . .
N10 N 0.70822(17) 0.08406(16) 0.62235(11) 0.0787(12) Uani 1 1 d . . . . .
H10 H 0.713075 0.079648 0.644338 0.094 Uiso 1 1 calc R U . . .
N11 N 0.62580(16) 0.10064(14) 0.64143(12) 0.0737(10) Uani 1 1 d . . . . .
H11 H 0.601990 0.088176 0.630967 0.088 Uiso 1 1 calc R U . . .
N12 N 0.57441(11) 0.20001(10) 0.63146(12) 0.0916(13) Uani 1 1 d G . . . .
C67 C 0.55608(9) 0.15874(10) 0.62476(12) 0.0943(18) Uani 1 1 d G . . . .
H67 H 0.529496 0.144647 0.615183 0.113 Uiso 1 1 calc R U . . .
C66 C 0.57666(10) 0.13810(8) 0.63206(12) 0.0798(13) Uani 1 1 d G . . . .
H66 H 0.564135 0.109898 0.627484 0.096 Uiso 1 1 calc R U . . .
C65 C 0.61556(10) 0.15872(9) 0.64607(11) 0.0755(12) Uani 1 1 d G . . . .
C69 C 0.63388(9) 0.19999(10) 0.65277(11) 0.0787(13) Uani 1 1 d G . . . .
H69 H 0.660468 0.214082 0.662346 0.094 Uiso 1 1 calc R U . . .
C68 C 0.61331(11) 0.22063(8) 0.64547(12) 0.0917(16) Uani 1 1 d G . . . .
H68 H 0.625830 0.248832 0.650045 0.110 Uiso 1 1 calc R U . . .
C4 C 0.5043(2) 0.65215(16) 0.48648(17) 0.138(3) Uani 1 1 d G . . . .
C5 C 0.48350(14) 0.65201(15) 0.45602(17) 0.131(3) Uani 1 1 d G . . . .
H5A H 0.455937 0.631837 0.453008 0.158 Uiso 1 1 calc R U . . .
N1 N 0.50301(18) 0.68140(16) 0.42998(16) 0.136(2) Uani 1 1 d G . . . .
C1 C 0.54333(18) 0.71092(18) 0.4344(2) 0.193(6) Uani 1 1 d G . . . .
H1 H 0.556667 0.731004 0.416599 0.232 Uiso 1 1 calc R U . . .
C2 C 0.56414(18) 0.7111(2) 0.4648(3) 0.253(8) Uani 1 1 d G . . . .
H2A H 0.591696 0.731231 0.467863 0.303 Uiso 1 1 calc R U . . .
C3 C 0.5446(2) 0.6817(2) 0.4909(2) 0.238(8) Uani 1 1 d G . . . .
H3A H 0.558846 0.681761 0.511700 0.286 Uiso 1 1 calc R U . . .
C6 C 0.4942(4) 0.6157(3) 0.5441(4) 0.155(3) Uani 1 1 d . . . . .
C7 C 0.4616(4) 0.5754(3) 0.5615(3) 0.140(2) Uani 1 1 d . . . . .
H7 H 0.442401 0.557409 0.542738 0.168 Uiso 1 1 calc R U . . .
C8 C 0.4342(5) 0.5811(5) 0.5966(4) 0.180(4) Uani 1 1 d . . . . .
H8A H 0.414600 0.554475 0.606902 0.215 Uiso 1 1 calc R U . . .
H8B H 0.452572 0.598501 0.615643 0.215 Uiso 1 1 calc R U . . .
C9 C 0.4109(4) 0.6022(4) 0.5778(3) 0.197(6) Uani 1 1 d G . . . .
C14 C 0.4267(5) 0.6438(4) 0.5791(6) 0.43(2) Uani 1 1 d G . . . .
H14 H 0.449776 0.660208 0.593289 0.517 Uiso 1 1 calc R U . . .
C13 C 0.4086(7) 0.6615(4) 0.5595(7) 0.44(3) Uani 1 1 d G . . . .
H13 H 0.419393 0.689897 0.560309 0.525 Uiso 1 1 calc R U . . .
C12 C 0.3748(7) 0.6375(6) 0.5386(6) 0.42(3) Uani 1 1 d G . . . .
H12 H 0.362491 0.649534 0.525251 0.509 Uiso 1 1 calc R U . . .
C11 C 0.3591(4) 0.5959(6) 0.5374(4) 0.253(9) Uani 1 1 d G . . . .
H11A H 0.335973 0.579479 0.523174 0.303 Uiso 1 1 calc R U . . .
C10 C 0.3771(4) 0.5782(3) 0.5570(3) 0.212(6) Uani 1 1 d G . . . .
H10A H 0.366355 0.549789 0.556155 0.255 Uiso 1 1 calc R U . . .
C15 C 0.4973(3) 0.5409(3) 0.5549(3) 0.121(2) Uani 1 1 d . . . . .
C16 C 0.5189(3) 0.5205(2) 0.5733(2) 0.1081(19) Uani 1 1 d . . . . .
H16 H 0.507517 0.509925 0.597474 0.130 Uiso 1 1 calc R U . . .
C17 C 0.5657(3) 0.5522(3) 0.5747(3) 0.145(4) Uani 1 1 d . . . . .
H17A H 0.569506 0.578080 0.584206 0.175 Uiso 1 1 calc R U . . .
H17B H 0.576518 0.557317 0.550060 0.175 Uiso 1 1 calc R U . . .
C18 C 0.5917(4) 0.5382(4) 0.5986(4) 0.169(4) Uani 1 1 d . . . . .
H18 H 0.586736 0.512257 0.587750 0.202 Uiso 1 1 calc R U . . .
C19 C 0.6347(5) 0.5649(5) 0.5963(5) 0.203(6) Uani 1 1 d . . . . .
H19A H 0.642824 0.569519 0.571134 0.305 Uiso 1 1 calc R U . . .
H19B H 0.648652 0.552602 0.608363 0.305 Uiso 1 1 calc R U . . .
H19C H 0.641982 0.590782 0.607634 0.305 Uiso 1 1 calc R U . . .
C20 C 0.5752(4) 0.5273(4) 0.6356(3) 0.163(4) Uani 1 1 d . . . . .
H20A H 0.593812 0.547991 0.652263 0.244 Uiso 1 1 calc R U . . .
H20B H 0.572141 0.501048 0.642017 0.244 Uiso 1 1 calc R U . . .
H20C H 0.548762 0.525685 0.636658 0.244 Uiso 1 1 calc R U . . .
C21 C 0.50296(19) 0.4503(2) 0.56286(17) 0.0795(12) Uani 1 1 d . . . . .
C22 C 0.49944(19) 0.42080(19) 0.53488(15) 0.0751(11) Uani 1 1 d . . . . .
H22 H 0.520557 0.435088 0.516174 0.090 Uiso 1 1 calc R U . . .
C23 C 0.4558(2) 0.4003(2) 0.51724(17) 0.0847(14) Uani 1 1 d . . . . .
H23A H 0.435376 0.383935 0.535534 0.102 Uiso 1 1 calc R U . . .
H23B H 0.450222 0.421757 0.509307 0.102 Uiso 1 1 calc R U . . .
C24 C 0.4510(2) 0.3739(2) 0.48631(13) 0.115(2) Uani 1 1 d G . . . .
C25 C 0.4325(3) 0.3325(2) 0.49251(16) 0.153(3) Uani 1 1 d G . . . .
H25 H 0.421380 0.321852 0.515271 0.184 Uiso 1 1 calc R U . . .
C26 C 0.4304(3) 0.3067(2) 0.4654(2) 0.177(5) Uani 1 1 d G . . . .
H26 H 0.417761 0.278386 0.469626 0.212 Uiso 1 1 calc R U . . .
C27 C 0.4467(3) 0.3222(3) 0.4321(2) 0.192(5) Uani 1 1 d G . . . .
H27 H 0.445228 0.304568 0.413555 0.230 Uiso 1 1 calc R U . . .
C28 C 0.4652(4) 0.3636(3) 0.42589(14) 0.292(13) Uani 1 1 d G . . . .
H28 H 0.476314 0.374217 0.403127 0.350 Uiso 1 1 calc R U . . .
C29 C 0.4673(3) 0.3894(2) 0.45300(15) 0.190(5) Uani 1 1 d G . . . .
H29 H 0.479933 0.417684 0.448771 0.228 Uiso 1 1 calc R U . . .
C30 C 0.53614(18) 0.3847(2) 0.54321(17) 0.0843(14) Uani 1 1 d . . . . .
C31 C 0.53624(18) 0.3482(2) 0.55962(15) 0.0757(12) Uani 1 1 d . . . . .
C32 C 0.5733(2) 0.3491(2) 0.5610(2) 0.0928(16) Uani 1 1 d . . . . .
H32 H 0.597268 0.371287 0.551772 0.111 Uiso 1 1 calc R U . . .
C33 C 0.5736(2) 0.3164(2) 0.57635(17) 0.0834(13) Uani 1 1 d . . . . .
H33 H 0.598909 0.317530 0.578902 0.100 Uiso 1 1 calc R U . . .
C34 C 0.5059(2) 0.2837(2) 0.58416(16) 0.0840(14) Uani 1 1 d . . . . .
H34 H 0.482009 0.260094 0.591848 0.101 Uiso 1 1 calc R U . . .
C35 C 0.50178(19) 0.31441(19) 0.57058(16) 0.0781(12) Uani 1 1 d . . . . .
H35 H 0.476063 0.312501 0.568784 0.094 Uiso 1 1 calc R U . . .
C36 C 0.9102(2) 0.0951(2) 0.6590(2) 0.108(2) Uani 1 1 d . . . . .
H36 H 0.894484 0.069678 0.670369 0.130 Uiso 1 1 calc R U . . .
C37 C 0.8942(3) 0.1020(3) 0.6284(3) 0.113(2) Uani 1 1 d . . . . .
C38 C 0.9181(4) 0.1383(4) 0.6118(4) 0.192(7) Uani 1 1 d . . . . .
H38 H 0.908550 0.144824 0.590894 0.230 Uiso 1 1 calc R U . . .
C39 C 0.9556(5) 0.1654(6) 0.6249(6) 0.263(12) Uani 1 1 d . . . . .
H39 H 0.973495 0.189279 0.612235 0.315 Uiso 1 1 calc R U . . .
C40 C 0.9662(4) 0.1563(3) 0.6574(4) 0.176(6) Uani 1 1 d . . . . .
H40 H 0.989829 0.177145 0.668437 0.211 Uiso 1 1 calc R U . . .
C41 C 0.8385(3) 0.0696(3) 0.58641(19) 0.114(2) Uani 1 1 d . . . . .
C42 C 0.7961(3) 0.0338(3) 0.58394(17) 0.0981(15) Uani 1 1 d . . . . .
H42 H 0.788166 0.018808 0.607093 0.118 Uiso 1 1 calc R U . . .
C43 C 0.7902(5) 0.0041(5) 0.5526(2) 0.167(4) Uani 1 1 d . . . . .
H43A H 0.761117 -0.013658 0.547375 0.201 Uiso 1 1 calc R U . . .
H43B H 0.803924 0.019439 0.530821 0.201 Uiso 1 1 calc R U . . .
C44 C 0.8094(4) -0.0215(4) 0.5655(3) 0.224(5) Uani 1 1 d G . . . .
C70 C 0.7892(4) -0.0547(4) 0.5879(3) 0.247(6) Uani 1 1 d G . . . .
H70 H 0.762773 -0.062430 0.596150 0.297 Uiso 1 1 calc R U . . .
C48 C 0.8076(5) -0.0766(4) 0.5983(4) 0.301(9) Uani 1 1 d G . . . .
H48 H 0.793809 -0.099255 0.613626 0.361 Uiso 1 1 calc R U . . .
C47 C 0.8463(5) -0.0652(5) 0.5863(4) 0.375(16) Uani 1 1 d G . . . .
H47 H 0.858920 -0.080168 0.593367 0.449 Uiso 1 1 calc R U . . .
C46 C 0.8666(4) -0.0320(5) 0.5639(4) 0.289(9) Uani 1 1 d G . . . .
H46 H 0.892994 -0.024255 0.555633 0.347 Uiso 1 1 calc R U . . .
C45 C 0.8481(5) -0.0101(4) 0.5535(3) 0.292(8) Uani 1 1 d G . . . .
H45 H 0.861958 0.012571 0.538158 0.350 Uiso 1 1 calc R U . . .
C49 C 0.7530(2) 0.0610(2) 0.60355(16) 0.0872(16) Uani 1 1 d . . . . .
C50 C 0.7355(3) 0.0873(2) 0.59311(18) 0.0957(16) Uani 1 1 d . . . . .
H50 H 0.718579 0.075181 0.571332 0.115 Uiso 1 1 calc R U . . .
C51 C 0.7665(3) 0.1325(3) 0.5847(3) 0.129(2) Uani 1 1 d . . . . .
H51A H 0.781250 0.133796 0.562634 0.154 Uiso 1 1 calc R U . . .
H51B H 0.751474 0.146995 0.580269 0.154 Uiso 1 1 calc R U . . .
C52 C 0.7964(4) 0.1535(4) 0.6140(3) 0.151(3) Uani 1 1 d . U . . .
H52 H 0.800345 0.132817 0.626876 0.181 Uiso 1 1 calc R U . . .
C53 C 0.8374(6) 0.1852(6) 0.5988(5) 0.219(5) Uani 1 1 d . U . . .
H53A H 0.837160 0.182340 0.572812 0.329 Uiso 1 1 calc R U . . .
H53B H 0.858781 0.181237 0.609002 0.329 Uiso 1 1 calc R U . . .
H53C H 0.842476 0.212340 0.604806 0.329 Uiso 1 1 calc R U . . .
C54 C 0.7788(6) 0.1695(6) 0.6388(5) 0.200(5) Uani 1 1 d . U . . .
H54A H 0.791775 0.198877 0.635801 0.300 Uiso 1 1 calc R U . . .
H54B H 0.782975 0.163283 0.663223 0.300 Uiso 1 1 calc R U . . .
H54C H 0.749750 0.157129 0.634083 0.300 Uiso 1 1 calc R U . . .
C55 C 0.6755(2) 0.08800(18) 0.61495(14) 0.0744(11) Uani 1 1 d . . . . .
C56 C 0.6471(2) 0.07950(18) 0.64576(15) 0.0772(12) Uani 1 1 d . . . . .
H56 H 0.663230 0.088723 0.668286 0.093 Uiso 1 1 calc R U . . .
C57 C 0.6193(2) 0.03431(19) 0.64747(17) 0.0850(14) Uani 1 1 d . . . . .
H57A H 0.635311 0.020427 0.647948 0.102 Uiso 1 1 calc R U . . .
H57B H 0.601555 0.024944 0.626203 0.102 Uiso 1 1 calc R U . . .
C58 C 0.59339(16) 0.0243(2) 0.68165(12) 0.1065(19) Uani 1 1 d G . . . .
C63 C 0.55244(17) 0.0115(2) 0.67875(14) 0.122(2) Uani 1 1 d G . . . .
H63 H 0.541302 0.012190 0.656276 0.146 Uiso 1 1 calc R U . . .
C62 C 0.52778(18) -0.0021(3) 0.7087(2) 0.197(7) Uani 1 1 d G . . . .
H62 H 0.499793 -0.010824 0.706744 0.236 Uiso 1 1 calc R U . . .
C61 C 0.5441(3) -0.0031(4) 0.74161(17) 0.223(8) Uani 1 1 d G . . . .
H61 H 0.527220 -0.012409 0.762096 0.267 Uiso 1 1 calc R U . . .
C60 C 0.5850(3) 0.0097(4) 0.74451(13) 0.211(7) Uani 1 1 d G . . . .
H60 H 0.596157 0.009021 0.766981 0.253 Uiso 1 1 calc R U . . .
C59 C 0.60968(18) 0.0233(3) 0.71453(15) 0.178(6) Uani 1 1 d G . . . .
H59 H 0.637666 0.032036 0.716513 0.214 Uiso 1 1 calc R U . . .
C64 C 0.64009(19) 0.13855(18) 0.65246(15) 0.0754(12) Uani 1 1 d . . . . .
B1 B 0.666667 0.333333 0.6301(4) 0.087(2) Uani 1 3 d S T P . .

loop_
_atom_site_aniso_label
_atom_site_aniso_U_11
_atom_site_aniso_U_22
_atom_site_aniso_U_33
_atom_site_aniso_U_23
_atom_site_aniso_U_13
_atom_site_aniso_U_12
Ag 0.1281(5) 0.0902(4) 0.1485(5) -0.0096(3) -0.0121(4) 0.0790(4)
F1 0.0726(18) 0.086(2) 0.150(3) 0.012(2) 0.0040(19) 0.0406(18)
F2 0.103(3) 0.103(3) 0.126(4) 0.000 0.000 0.0513(14)
O1 0.221(7) 0.104(4) 0.249(8) -0.055(5) -0.150(7) 0.080(4)
O2 0.177(6) 0.108(4) 0.121(3) -0.023(3) -0.058(3) 0.098(4)
O3 0.075(2) 0.081(2) 0.0893(19) 0.0049(18) 0.0033(18) 0.043(2)
O4 0.085(3) 0.136(4) 0.140(4) 0.063(3) 0.031(3) 0.065(3)
O5 0.175(6) 0.235(8) 0.085(3) 0.044(4) 0.022(4) 0.079(6)
O6 0.128(4) 0.127(4) 0.0711(17) 0.003(2) 0.001(2) 0.093(3)
O7 0.103(3) 0.077(2) 0.0658(16) 0.0026(16) -0.0103(17) 0.053(2)
O8 0.090(2) 0.076(2) 0.102(3) -0.002(2) -0.022(2) 0.042(2)
N2 0.145(5) 0.082(3) 0.192(5) -0.030(3) -0.085(4) 0.065(4)
N3 0.169(6) 0.113(4) 0.125(4) -0.027(3) -0.059(4) 0.086(5)
N4 0.120(4) 0.086(2) 0.090(3) 0.003(2) -0.015(3) 0.059(3)
N5 0.074(2) 0.073(2) 0.084(3) 0.012(2) 0.009(2) 0.045(2)
N6 0.086(3) 0.094(3) 0.124(4) -0.007(3) -0.005(3) 0.059(2)
N7 0.103(4) 0.090(4) 0.165(6) 0.012(3) -0.013(3) 0.026(3)
N8 0.100(3) 0.100(3) 0.084(2) 0.011(2) 0.009(2) 0.053(2)
N9 0.119(4) 0.124(4) 0.070(2) -0.007(3) -0.004(2) 0.083(4)
N10 0.103(3) 0.101(3) 0.057(2) -0.002(2) -0.0022(18) 0.069(3)
N11 0.083(3) 0.072(2) 0.074(2) 0.0051(18) -0.006(2) 0.046(2)
N12 0.099(3) 0.082(3) 0.108(3) -0.012(2) -0.002(3) 0.056(2)
C67 0.083(3) 0.084(3) 0.135(5) -0.014(3) -0.008(3) 0.055(3)
C66 0.077(3) 0.068(3) 0.102(4) -0.002(3) -0.003(3) 0.041(2)
C65 0.076(3) 0.061(2) 0.092(3) 0.005(2) 0.001(2) 0.036(2)
C69 0.085(3) 0.061(2) 0.088(3) 0.009(2) 0.007(3) 0.035(2)
C68 0.099(3) 0.069(3) 0.114(4) -0.003(3) -0.004(3) 0.048(3)
C4 0.144(5) 0.076(4) 0.195(5) -0.037(3) -0.078(4) 0.057(3)
C5 0.136(6) 0.072(4) 0.182(6) -0.027(3) -0.063(4) 0.049(4)
N1 0.120(4) 0.076(3) 0.207(6) -0.014(3) -0.051(4) 0.045(3)
C1 0.132(6) 0.084(5) 0.332(13) 0.033(7) -0.092(7) 0.031(4)
C2 0.182(9) 0.089(6) 0.384(15) 0.045(8) -0.154(9) -0.009(7)
C3 0.173(7) 0.102(6) 0.375(15) 0.050(9) -0.151(8) 0.020(5)
C6 0.173(6) 0.099(4) 0.202(6) -0.031(4) -0.106(5) 0.074(4)
C7 0.189(7) 0.108(4) 0.157(5) -0.041(4) -0.070(4) 0.099(4)
C8 0.243(11) 0.187(10) 0.172(7) -0.083(6) -0.077(5) 0.155(9)
C9 0.269(13) 0.217(10) 0.191(10) -0.089(9) -0.081(9) 0.187(11)
C14 0.38(3) 0.222(10) 0.79(6) -0.105(16) -0.25(3) 0.219(14)
C13 0.42(4) 0.227(16) 0.76(6) -0.10(2) -0.25(4) 0.23(2)
C12 0.35(3) 0.296(19) 0.70(7) -0.06(2) -0.19(4) 0.21(2)
C11 0.30(2) 0.293(18) 0.229(16) -0.050(15) -0.101(16) 0.195(17)
C10 0.219(14) 0.287(14) 0.176(11) -0.036(11) -0.056(9) 0.160(11)
C15 0.158(6) 0.097(5) 0.123(3) -0.026(4) -0.061(4) 0.076(5)
C16 0.146(5) 0.089(4) 0.095(4) -0.018(3) -0.047(4) 0.063(3)
C17 0.149(5) 0.087(4) 0.192(8) 0.005(5) -0.064(6) 0.053(4)
C18 0.150(6) 0.148(9) 0.204(8) 0.027(7) -0.058(7) 0.072(6)
C19 0.151(6) 0.149(10) 0.280(15) 0.035(10) -0.073(8) 0.053(7)
C20 0.183(9) 0.131(8) 0.175(7) -0.018(6) -0.086(6) 0.078(7)
C21 0.078(3) 0.083(3) 0.088(2) 0.0045(19) -0.001(2) 0.048(3)
C22 0.078(3) 0.080(3) 0.080(3) 0.016(2) 0.005(2) 0.049(2)
C23 0.082(3) 0.105(4) 0.083(3) 0.002(2) -0.002(2) 0.059(3)
C24 0.130(6) 0.142(4) 0.091(3) -0.021(3) -0.025(3) 0.083(5)
C25 0.193(10) 0.133(4) 0.141(6) -0.043(4) -0.045(6) 0.087(6)
C26 0.217(12) 0.174(8) 0.156(6) -0.077(6) -0.070(7) 0.109(9)
C27 0.214(14) 0.260(10) 0.153(6) -0.068(8) -0.056(8) 0.157(11)
C28 0.51(4) 0.275(12) 0.087(6) -0.040(7) -0.006(10) 0.190(16)
C29 0.249(14) 0.219(8) 0.071(3) -0.030(4) -0.025(5) 0.094(10)
C30 0.074(3) 0.101(3) 0.092(4) 0.019(3) 0.011(2) 0.054(3)
C31 0.075(3) 0.095(3) 0.074(3) 0.004(2) 0.000(2) 0.054(2)
C32 0.075(3) 0.105(4) 0.114(5) 0.003(3) -0.006(3) 0.057(3)
C33 0.080(3) 0.095(3) 0.097(4) -0.015(3) -0.008(3) 0.060(2)
C34 0.084(3) 0.091(3) 0.090(4) 0.007(3) 0.003(3) 0.052(3)
C35 0.080(3) 0.082(3) 0.090(3) -0.005(2) 0.007(3) 0.053(2)
C36 0.085(4) 0.076(4) 0.149(5) 0.017(3) 0.002(3) 0.029(3)
C37 0.096(4) 0.095(4) 0.141(5) 0.015(3) 0.005(3) 0.043(3)
C38 0.139(7) 0.146(7) 0.224(11) 0.084(8) -0.034(7) 0.021(5)
C39 0.151(10) 0.195(13) 0.291(14) 0.135(12) -0.048(10) -0.027(9)
C40 0.114(7) 0.099(5) 0.239(10) 0.039(6) -0.045(7) -0.003(5)
C41 0.117(3) 0.172(6) 0.071(3) 0.012(3) 0.017(2) 0.086(3)
C42 0.125(3) 0.138(4) 0.068(3) -0.026(3) -0.011(3) 0.094(3)
C43 0.258(11) 0.227(9) 0.107(5) -0.080(6) -0.054(7) 0.189(9)
C44 0.389(14) 0.301(12) 0.142(8) -0.120(7) -0.102(8) 0.291(13)
C70 0.389(16) 0.323(16) 0.173(11) -0.087(8) -0.143(9) 0.286(15)
C48 0.46(3) 0.37(2) 0.26(2) -0.054(14) -0.090(17) 0.36(2)
C47 0.53(3) 0.51(4) 0.34(3) 0.02(2) -0.02(2) 0.45(3)
C46 0.44(2) 0.40(2) 0.233(18) -0.101(14) -0.089(15) 0.36(2)
C45 0.439(19) 0.44(2) 0.213(16) -0.062(14) -0.050(14) 0.39(2)
C49 0.107(4) 0.107(4) 0.073(2) 0.004(3) 0.006(3) 0.073(4)
C50 0.134(4) 0.106(3) 0.080(3) 0.032(3) 0.035(3) 0.084(3)
C51 0.140(5) 0.109(4) 0.146(5) 0.026(4) 0.041(3) 0.070(4)
C52 0.155(4) 0.146(4) 0.159(4) 0.017(3) 0.009(3) 0.080(3)
C53 0.171(6) 0.203(8) 0.244(9) 0.011(7) 0.027(5) 0.064(5)
C54 0.196(8) 0.208(9) 0.199(7) -0.038(6) -0.001(5) 0.104(6)
C55 0.097(3) 0.071(3) 0.070(2) 0.005(2) -0.006(2) 0.053(3)
C56 0.095(3) 0.077(2) 0.073(2) 0.006(2) -0.004(2) 0.053(2)
C57 0.103(4) 0.079(3) 0.088(3) 0.014(3) 0.006(3) 0.056(3)
C58 0.109(4) 0.112(5) 0.087(3) 0.013(3) 0.007(3) 0.046(4)
C63 0.113(4) 0.134(7) 0.121(5) 0.023(5) 0.024(3) 0.064(5)
C62 0.176(8) 0.32(2) 0.153(6) 0.097(10) 0.073(6) 0.164(12)
C61 0.202(9) 0.30(2) 0.160(7) 0.130(12) 0.065(8) 0.117(13)
C60 0.196(8) 0.286(19) 0.114(6) 0.085(9) 0.033(6) 0.094(12)
C59 0.148(6) 0.231(14) 0.098(4) 0.059(6) 0.002(4) 0.051(8)
C64 0.079(3) 0.069(2) 0.083(3) 0.011(2) -0.006(2) 0.040(2)
B1 0.068(3) 0.068(3) 0.125(4) 0.000 0.000 0.0342(13)

loop_
_atom_type_symbol
_atom_type_description
_atom_type_scat_dispersion_real
_atom_type_scat_dispersion_imag
_atom_type_scat_source
C C 0.0181 0.0091 'International Tables Vol C Tables 4.2.6.8 and 6.1.1.4'
H H 0.0000 0.0000 'International Tables Vol C Tables 4.2.6.8 and 6.1.1.4'
Ag Ag 0.1306 4.2820 'International Tables Vol C Tables 4.2.6.8 and 6.1.1.4'
B B 0.0090 0.0039 'International Tables Vol C Tables 4.2.6.8 and 6.1.1.4'
F F 0.0727 0.0534 'International Tables Vol C Tables 4.2.6.8 and 6.1.1.4'
N N 0.0311 0.0180 'International Tables Vol C Tables 4.2.6.8 and 6.1.1.4'
O O 0.0492 0.0322 'International Tables Vol C Tables 4.2.6.8 and 6.1.1.4'

loop_
_geom_angle_atom_site_label_1
_geom_angle_atom_site_label_2
_geom_angle_atom_site_label_3
_geom_angle
_geom_angle_site_symmetry_1
_geom_angle_site_symmetry_3
_geom_angle_publ_flag
N6 Ag N7 104.5(2) . 11_456 ?
N6 Ag N1 98.2(14) . 6_656 ?
N7 Ag N1 98(2) 11_456 6_656 ?
N12 Ag N6 147.66(19) . . ?
N12 Ag N7 102.1(2) . 11_456 ?
N12 Ag N1 96.1(11) . 6_656 ?
C4 N2 H2 117.3 . . ?
C4 N2 C6 125.4(8) . . ?
C6 N2 H2 117.3 . . ?
C7 N3 H3 122.5 . . ?
C7 N3 C15 114.9(8) . . ?
C15 N3 H3 122.5 . . ?
C16 N4 H4 120.5 . . ?
C21 N4 H4 120.5 . . ?
C21 N4 C16 118.9(6) . . ?
C22 N5 H5 119.3 . . ?
C30 N5 H5 119.3 . . ?
C30 N5 C22 121.3(5) . . ?
C33 N6 Ag 125.8(4) . . ?
C33 N6 C34 116.6(6) . . ?
C34 N6 Ag 117.6(5) . . ?
C36 N7 Ag 123.5(5) . 11_556 ?
C40 N7 Ag 122.8(7) . 11_556 ?
C40 N7 C36 112.8(9) . . ?
C37 N8 H8 115.9 . . ?
C41 N8 H8 115.9 . . ?
C41 N8 C37 128.2(7) . . ?
C42 N9 H9 119.0 . . ?
C49 N9 H9 119.0 . . ?
C49 N9 C42 122.0(5) . . ?
C50 N10 H10 120.4 . . ?
C55 N10 H10 120.4 . . ?
C55 N10 C50 119.2(5) . . ?
C56 N11 H11 118.5 . . ?
C64 N11 H11 118.5 . . ?
C64 N11 C56 123.0(5) . . ?
C67 N12 Ag 116.05(18) . . ?
C67 N12 C68 120.0 . . ?
C68 N12 Ag 123.73(18) . . ?
N12 C67 H67 120.0 . . ?
C66 C67 N12 120.0 . . ?
C66 C67 H67 120.0 . . ?
C67 C66 H66 120.0 . . ?
C67 C66 C65 120.0 . . ?
C65 C66 H66 120.0 . . ?
C66 C65 C69 120.0 . . ?
C66 C65 C64 122.3(3) . . ?
C69 C65 C64 117.6(3) . . ?
C65 C69 H69 120.0 . . ?
C68 C69 C65 120.0 . . ?
C68 C69 H69 120.0 . . ?
N12 C68 H68 120.0 . . ?
C69 C68 N12 120.0 . . ?
C69 C68 H68 120.0 . . ?
N2 C4 C5 114.3(5) . . ?
N2 C4 C3 125.6(5) . . ?
C5 C4 C3 120.0 . . ?
C4 C5 H5A 120.0 . . ?
N1 C5 C4 120.0 . . ?
N1 C5 H5A 120.0 . . ?
C5 N1 Ag 117.2(3) . 6_666 ?
C5 N1 C1 120.0 . . ?
C1 N1 Ag 120.6(3) . 6_666 ?
N1 C1 H1 120.0 . . ?
N1 C1 C2 120.0 . . ?
C2 C1 H1 120.0 . . ?
C1 C2 H2A 120.0 . . ?
C3 C2 C1 120.0 . . ?
C3 C2 H2A 120.0 . . ?
C4 C3 H3A 120.0 . . ?
C2 C3 C4 120.0 . . ?
C2 C3 H3A 120.0 . . ?
O1 C6 N2 127.7(13) . . ?
O1 C6 C7 121.7(11) . . ?
N2 C6 C7 110.6(8) . . ?
N3 C7 C6 110.8(10) . . ?
N3 C7 H7 109.5 . . ?
N3 C7 C8 102.2(9) . . ?
C6 C7 H7 109.5 . . ?
C6 C7 C8 115.1(9) . . ?
C8 C7 H7 109.5 . . ?
C7 C8 H8A 111.0 . . ?
C7 C8 H8B 111.0 . . ?
H8A C8 H8B 109.0 . . ?
C9 C8 C7 104.0(10) . . ?
C9 C8 H8A 111.0 . . ?
C9 C8 H8B 111.0 . . ?
C14 C9 C8 121.4(9) . . ?
C14 C9 C10 120.0 . . ?
C10 C9 C8 118.2(9) . . ?
C9 C14 H14 120.0 . . ?
C13 C14 C9 120.0 . . ?
C13 C14 H14 120.0 . . ?
C14 C13 H13 120.0 . . ?
C14 C13 C12 120.0 . . ?
C12 C13 H13 120.0 . . ?
C13 C12 H12 120.0 . . ?
C11 C12 C13 120.0 . . ?
C11 C12 H12 120.0 . . ?
C12 C11 H11A 120.0 . . ?
C10 C11 C12 120.0 . . ?
C10 C11 H11A 120.0 . . ?
C9 C10 H10A 120.0 . . ?
C11 C10 C9 120.0 . . ?
C11 C10 H10A 120.0 . . ?
O2 C15 N3 126.6(8) . . ?
O2 C15 C16 117.9(8) . . ?
N3 C15 C16 115.4(7) . . ?
N4 C16 C15 108.1(5) . . ?
N4 C16 H16 112.0 . . ?
N4 C16 C17 104.0(8) . . ?
C15 C16 H16 112.0 . . ?
C15 C16 C17 108.2(7) . . ?
C17 C16 H16 112.0 . . ?
C16 C17 H17A 108.7 . . ?
C16 C17 H17B 108.7 . . ?
C16 C17 C18 114.3(8) . . ?
H17A C17 H17B 107.6 . . ?
C18 C17 H17A 108.7 . . ?
C18 C17 H17B 108.7 . . ?
C17 C18 H18 105.0 . . ?
C19 C18 C17 113.8(11) . . ?
C19 C18 H18 105.0 . . ?
C19 C18 C20 115.4(12) . . ?
C20 C18 C17 111.5(12) . . ?
C20 C18 H18 105.0 . . ?
C18 C19 H19A 109.5 . . ?
C18 C19 H19B 109.5 . . ?
C18 C19 H19C 109.5 . . ?
H19A C19 H19B 109.5 . . ?
H19A C19 H19C 109.5 . . ?
H19B C19 H19C 109.5 . . ?
C18 C20 H20A 109.5 . . ?
C18 C20 H20B 109.5 . . ?
C18 C20 H20C 109.5 . . ?
H20A C20 H20B 109.5 . . ?
H20A C20 H20C 109.5 . . ?
H20B C20 H20C 109.5 . . ?
O3 C21 N4 123.6(6) . . ?
O3 C21 C22 124.2(6) . . ?
N4 C21 C22 112.2(5) . . ?
N5 C22 C21 110.1(5) . . ?
N5 C22 H22 109.7 . . ?
N5 C22 C23 107.6(5) . . ?
C21 C22 H22 109.7 . . ?
C21 C22 C23 109.9(5) . . ?
C23 C22 H22 109.7 . . ?
C22 C23 H23A 108.8 . . ?
C22 C23 H23B 108.8 . . ?
H23A C23 H23B 107.7 . . ?
C24 C23 C22 113.7(5) . . ?
C24 C23 H23A 108.8 . . ?
C24 C23 H23B 108.8 . . ?
C25 C24 C23 117.4(5) . . ?
C25 C24 C29 120.0 . . ?
C29 C24 C23 122.3(5) . . ?
C24 C25 H25 120.0 . . ?
C26 C25 C24 120.0 . . ?
C26 C25 H25 120.0 . . ?
C25 C26 H26 120.0 . . ?
C27 C26 C25 120.0 . . ?
C27 C26 H26 120.0 . . ?
C26 C27 H27 120.0 . . ?
C26 C27 C28 120.0 . . ?
C28 C27 H27 120.0 . . ?
C27 C28 H28 120.0 . . ?
C27 C28 C29 120.0 . . ?
C29 C28 H28 120.0 . . ?
C24 C29 H29 120.0 . . ?
C28 C29 C24 120.0 . . ?
C28 C29 H29 120.0 . . ?
O4 C30 N5 122.9(6) . . ?
O4 C30 C31 120.6(5) . . ?
N5 C30 C31 116.1(5) . . ?
C32 C31 C30 117.2(6) . . ?
C35 C31 C30 122.9(5) . . ?
C35 C31 C32 119.7(6) . . ?
C31 C32 H32 121.3 . . ?
C33 C32 C31 117.4(7) . . ?
C33 C32 H32 121.3 . . ?
N6 C33 C32 124.0(6) . . ?
N6 C33 H33 118.0 . . ?
C32 C33 H33 118.0 . . ?
N6 C34 H34 117.5 . . ?
N6 C34 C35 124.9(7) . . ?
C35 C34 H34 117.5 . . ?
C31 C35 H35 121.4 . . ?
C34 C35 C31 117.2(6) . . ?
C34 C35 H35 121.4 . . ?
N7 C36 H36 116.8 . . ?
N7 C36 C37 126.4(8) . . ?
C37 C36 H36 116.8 . . ?
C36 C37 N8 118.6(7) . . ?
C38 C37 N8 125.7(9) . . ?
C38 C37 C36 115.7(9) . . ?
C37 C38 H38 119.5 . . ?
C39 C38 C37 121.1(12) . . ?
C39 C38 H38 119.5 . . ?
C38 C39 H39 121.5 . . ?
C38 C39 C40 117.0(11) . . ?
C40 C39 H39 121.5 . . ?
N7 C40 C39 126.3(11) . . ?
N7 C40 H40 116.8 . . ?
C39 C40 H40 116.8 . . ?
O5 C41 N8 125.7(10) . . ?
O5 C41 C42 120.6(8) . . ?
N8 C41 C42 113.5(7) . . ?
N9 C42 C41 104.4(7) . . ?
N9 C42 H42 110.1 . . ?
N9 C42 C43 108.3(6) . . ?
C41 C42 H42 110.1 . . ?
C41 C42 C43 113.6(8) . . ?
C43 C42 H42 110.1 . . ?
C42 C43 H43A 110.5 . . ?
C42 C43 H43B 110.5 . . ?
H43A C43 H43B 108.7 . . ?
C44 C43 C42 106.2(7) . . ?
C44 C43 H43A 110.5 . . ?
C44 C43 H43B 110.5 . . ?
C70 C44 C43 122.4(10) . . ?
C70 C44 C45 120.0 . . ?
C45 C44 C43 117.6(10) . . ?
C44 C70 H70 120.0 . . ?
C44 C70 C48 120.0 . . ?
C48 C70 H70 120.0 . . ?
C70 C48 H48 120.0 . . ?
C47 C48 C70 120.0 . . ?
C47 C48 H48 120.0 . . ?
C48 C47 H47 120.0 . . ?
C48 C47 C46 120.0 . . ?
C46 C47 H47 120.0 . . ?
C47 C46 H46 120.0 . . ?
C45 C46 C47 120.0 . . ?
C45 C46 H46 120.0 . . ?
C44 C45 H45 120.0 . . ?
C46 C45 C44 120.0 . . ?
C46 C45 H45 120.0 . . ?
O6 C49 N9 121.1(6) . . ?
O6 C49 C50 122.7(5) . . ?
N9 C49 C50 115.8(5) . . ?
N10 C50 C49 106.3(5) . . ?
N10 C50 H50 107.7 . . ?
N10 C50 C51 110.8(6) . . ?
C49 C50 H50 107.7 . . ?
C49 C50 C51 116.4(7) . . ?
C51 C50 H50 107.7 . . ?
C50 C51 H51A 108.9 . . ?
C50 C51 H51B 108.9 . . ?
H51A C51 H51B 107.7 . . ?
C52 C51 C50 113.5(9) . . ?
C52 C51 H51A 108.9 . . ?
C52 C51 H51B 108.9 . . ?
C51 C52 H52 107.9 . . ?
C51 C52 C53 110.9(12) . . ?
C53 C52 H52 107.9 . . ?
C54 C52 C51 107.8(12) . . ?
C54 C52 H52 107.9 . . ?
C54 C52 C53 114.4(15) . . ?
C52 C53 H53A 109.5 . . ?
C52 C53 H53B 109.5 . . ?
C52 C53 H53C 109.5 . . ?
H53A C53 H53B 109.5 . . ?
H53A C53 H53C 109.5 . . ?
H53B C53 H53C 109.5 . . ?
C52 C54 H54A 109.5 . . ?
C52 C54 H54B 109.5 . . ?
C52 C54 H54C 109.5 . . ?
H54A C54 H54B 109.5 . . ?
H54A C54 H54C 109.5 . . ?
H54B C54 H54C 109.5 . . ?
O7 C55 N10 122.8(5) . . ?
O7 C55 C56 122.2(5) . . ?
N10 C55 C56 114.9(4) . . ?
N11 C56 C55 110.3(4) . . ?
N11 C56 H56 108.9 . . ?
N11 C56 C57 112.3(5) . . ?
C55 C56 H56 108.9 . . ?
C55 C56 C57 107.4(5) . . ?
C57 C56 H56 108.9 . . ?
C56 C57 H57A 110.0 . . ?
C56 C57 H57B 110.0 . . ?
C56 C57 C58 108.4(5) . . ?
H57A C57 H57B 108.4 . . ?
C58 C57 H57A 110.0 . . ?
C58 C57 H57B 110.0 . . ?
C63 C58 C57 119.3(4) . . ?
C63 C58 C59 120.0 . . ?
C59 C58 C57 120.2(4) . . ?
C58 C63 H63 120.0 . . ?
C58 C63 C62 120.0 . . ?
C62 C63 H63 120.0 . . ?
C63 C62 H62 120.0 . . ?
C61 C62 C63 120.0 . . ?
C61 C62 H62 120.0 . . ?
C62 C61 H61 120.0 . . ?
C60 C61 C62 120.0 . . ?
C60 C61 H61 120.0 . . ?
C61 C60 H60 120.0 . . ?
C59 C60 C61 120.0 . . ?
C59 C60 H60 120.0 . . ?
C58 C59 H59 120.0 . . ?
C60 C59 C58 120.0 . . ?
C60 C59 H59 120.0 . . ?
O8 C64 N11 120.9(5) . . ?
O8 C64 C65 119.9(5) . . ?
N11 C64 C65 119.1(5) . . ?
F1 B1 F1 110.6(6) 2_655 3_665 ?
F1 B1 F1 110.6(6) . 3_665 ?
F1 B1 F1 110.6(6) 2_655 . ?
F1 B1 F2 108.3(7) 2_655 . ?
F1 B1 F2 108.3(7) 3_665 . ?
F1 B1 F2 108.3(7) . . ?

loop_
_geom_bond_atom_site_label_1
_geom_bond_atom_site_label_2
_geom_bond_distance
_geom_bond_site_symmetry_2
_geom_bond_publ_flag
Ag N6 2.253(6) . ?
Ag N7 2.326(8) 11_456 ?
Ag N12 2.244(2) . ?
Ag N1 2.47(6) 6_656 ?
F1 B1 1.388(6) . ?
F2 B1 1.419(18) . ?
O1 C6 1.086(11) . ?
O2 C15 1.208(10) . ?
O3 C21 1.237(7) . ?
O4 C30 1.238(8) . ?
O5 C41 1.139(10) . ?
O6 C49 1.221(8) . ?
O7 C55 1.276(6) . ?
O8 C64 1.241(7) . ?
N2 H2 0.8800 . ?
N2 C4 1.388(11) . ?
N2 C6 1.418(14) . ?
N3 H3 0.8800 . ?
N3 C7 1.373(11) . ?
N3 C15 1.395(13) . ?
N4 H4 0.8800 . ?
N4 C16 1.496(10) . ?
N4 C21 1.366(9) . ?
N5 H5 0.8800 . ?
N5 C22 1.457(7) . ?
N5 C30 1.325(8) . ?
N6 C33 1.303(9) . ?
N6 C34 1.352(9) . ?
N7 Ag 2.326(8) 11_556 ?
N7 C36 1.371(11) . ?
N7 C40 1.322(13) . ?
N8 H8 0.8800 . ?
N8 C37 1.394(11) . ?
N8 C41 1.306(10) . ?
N9 H9 0.8800 . ?
N9 C42 1.450(9) . ?
N9 C49 1.356(8) . ?
N10 H10 0.8800 . ?
N10 C50 1.475(8) . ?
N10 C55 1.361(8) . ?
N11 H11 0.8800 . ?
N11 C56 1.413(7) . ?
N11 C64 1.332(8) . ?
N12 C67 1.3900 . ?
N12 C68 1.3900 . ?
C67 H67 0.9500 . ?
C67 C66 1.3900 . ?
C66 H66 0.9500 . ?
C66 C65 1.3900 . ?
C65 C69 1.3900 . ?
C65 C64 1.499(6) . ?
C69 H69 0.9500 . ?
C69 C68 1.3900 . ?
C68 H68 0.9500 . ?
C4 C5 1.3900 . ?
C4 C3 1.3900 . ?
C5 H5A 0.9500 . ?
C5 N1 1.3900 . ?
N1 Ag 2.466(5) 6_666 ?
N1 C1 1.3900 . ?
C1 H1 0.9500 . ?
C1 C2 1.3900 . ?
C2 H2A 0.9500 . ?
C2 C3 1.3900 . ?
C3 H3A 0.9500 . ?
C6 C7 1.558(19) . ?
C7 H7 1.0000 . ?
C7 C8 1.76(2) . ?
C8 H8A 0.9900 . ?
C8 H8B 0.9900 . ?
C8 C9 1.629(15) . ?
C9 C14 1.3900 . ?
C9 C10 1.3900 . ?
C14 H14 0.9500 . ?
C14 C13 1.3900 . ?
C13 H13 0.9500 . ?
C13 C12 1.3900 . ?
C12 H12 0.9500 . ?
C12 C11 1.3900 . ?
C11 H11A 0.9500 . ?
C11 C10 1.3900 . ?
C10 H10A 0.9500 . ?
C15 C16 1.549(11) . ?
C16 H16 1.0000 . ?
C16 C17 1.581(14) . ?
C17 H17A 0.9900 . ?
C17 H17B 0.9900 . ?
C17 C18 1.614(14) . ?
C18 H18 1.0000 . ?
C18 C19 1.44(2) . ?
C18 C20 1.49(2) . ?
C19 H19A 0.9800 . ?
C19 H19B 0.9800 . ?
C19 H19C 0.9800 . ?
C20 H20A 0.9800 . ?
C20 H20B 0.9800 . ?
C20 H20C 0.9800 . ?
C21 C22 1.495(9) . ?
C22 H22 1.0000 . ?
C22 C23 1.589(9) . ?
C23 H23A 0.9900 . ?
C23 H23B 0.9900 . ?
C23 C24 1.488(8) . ?
C24 C25 1.3900 . ?
C24 C29 1.3900 . ?
C25 H25 0.9500 . ?
C25 C26 1.3900 . ?
C26 H26 0.9500 . ?
C26 C27 1.3900 . ?
C27 H27 0.9500 . ?
C27 C28 1.3900 . ?
C28 H28 0.9500 . ?
C28 C29 1.3900 . ?
C29 H29 0.9500 . ?
C30 C31 1.526(9) . ?
C31 C32 1.398(9) . ?
C31 C35 1.366(9) . ?
C32 H32 0.9500 . ?
C32 C33 1.379(10) . ?
C33 H33 0.9500 . ?
C34 H34 0.9500 . ?
C34 C35 1.358(9) . ?
C35 H35 0.9500 . ?
C36 H36 0.9500 . ?
C36 C37 1.386(12) . ?
C37 C38 1.371(14) . ?
C38 H38 0.9500 . ?
C38 C39 1.37(2) . ?
C39 H39 0.9500 . ?
C39 C40 1.38(2) . ?
C40 H40 0.9500 . ?
C41 C42 1.513(13) . ?
C42 H42 1.0000 . ?
C42 C43 1.568(10) . ?
C43 H43A 0.9900 . ?
C43 H43B 0.9900 . ?
C43 C44 1.563(13) . ?
C44 C70 1.3900 . ?
C44 C45 1.3900 . ?
C70 H70 0.9500 . ?
C70 C48 1.3900 . ?
C48 H48 0.9500 . ?
C48 C47 1.3900 . ?
C47 H47 0.9500 . ?
C47 C46 1.3900 . ?
C46 H46 0.9500 . ?
C46 C45 1.3900 . ?
C45 H45 0.9500 . ?
C49 C50 1.510(9) . ?
C50 H50 1.0000 . ?
C50 C51 1.559(12) . ?
C51 H51A 0.9900 . ?
C51 H51B 0.9900 . ?
C51 C52 1.496(17) . ?
C52 H52 1.0000 . ?
C52 C53 1.53(2) . ?
C52 C54 1.449(19) . ?
C53 H53A 0.9800 . ?
C53 H53B 0.9800 . ?
C53 H53C 0.9800 . ?
C54 H54A 0.9800 . ?
C54 H54B 0.9800 . ?
C54 H54C 0.9800 . ?
C55 C56 1.504(9) . ?
C56 H56 1.0000 . ?
C56 C57 1.509(9) . ?
C57 H57A 0.9900 . ?
C57 H57B 0.9900 . ?
C57 C58 1.546(8) . ?
C58 C63 1.3900 . ?
C58 C59 1.3900 . ?
C63 H63 0.9500 . ?
C63 C62 1.3900 . ?
C62 H62 0.9500 . ?
C62 C61 1.3900 . ?
C61 H61 0.9500 . ?
C61 C60 1.3900 . ?
C60 H60 0.9500 . ?
C60 C59 1.3900 . ?
C59 H59 0.9500 . ?
B1 F1 1.388(6) 2_655 ?
B1 F1 1.388(6) 3_665 ?

loop_
_geom_torsion_atom_site_label_1
_geom_torsion_atom_site_label_2
_geom_torsion_atom_site_label_3
_geom_torsion_atom_site_label_4
_geom_torsion
_geom_torsion_site_symmetry_1
_geom_torsion_site_symmetry_2
_geom_torsion_site_symmetry_3
_geom_torsion_site_symmetry_4
_geom_torsion_publ_flag
Ag N6 C33 C32 -178.5(5) . . . . ?
Ag N6 C34 C35 176.5(5) . . . . ?
Ag N7 C36 C37 -168.1(8) 11_556 . . . ?
Ag N7 C40 C39 161.2(19) 11_556 . . . ?
Ag N12 C67 C66 174.8(3) . . . . ?
Ag N12 C68 C69 -174.4(3) . . . . ?
Ag N1 C1 C2 162.9(5) 6_666 . . . ?
O1 C6 C7 N3 -44.4(17) . . . . ?
O1 C6 C7 C8 70.9(16) . . . . ?
O2 C15 C16 N4 -26.6(12) . . . . ?
O2 C15 C16 C17 85.5(11) . . . . ?
O3 C21 C22 N5 -27.9(8) . . . . ?
O3 C21 C22 C23 90.5(7) . . . . ?
O4 C30 C31 C32 10.4(10) . . . . ?
O4 C30 C31 C35 -165.3(7) . . . . ?
O5 C41 C42 N9 -61.5(11) . . . . ?
O5 C41 C42 C43 56.3(13) . . . . ?
O6 C49 C50 N10 -23.2(11) . . . . ?
O6 C49 C50 C51 100.7(9) . . . . ?
O7 C55 C56 N11 -29.2(8) . . . . ?
O7 C55 C56 C57 93.5(6) . . . . ?
N2 C4 C5 N1 -176.2(7) . . . . ?
N2 C4 C3 C2 175.7(8) . . . . ?
N2 C6 C7 N3 135.4(9) . . . . ?
N2 C6 C7 C8 -109.3(11) . . . . ?
N3 C7 C8 C9 -177.5(10) . . . . ?
N3 C15 C16 N4 149.0(8) . . . . ?
N3 C15 C16 C17 -98.9(11) . . . . ?
N4 C16 C17 C18 -74.7(12) . . . . ?
N4 C21 C22 N5 153.4(5) . . . . ?
N4 C21 C22 C23 -88.2(7) . . . . ?
N5 C22 C23 C24 -66.6(7) . . . . ?
N5 C30 C31 C32 -161.8(6) . . . . ?
N5 C30 C31 C35 22.5(9) . . . . ?
N6 C34 C35 C31 -0.1(10) . . . . ?
N7 C36 C37 N8 -179.4(9) . . . . ?
N7 C36 C37 C38 2.3(17) . . . . ?
N8 C37 C38 C39 -177.4(19) . . . . ?
N8 C41 C42 N9 122.5(7) . . . . ?
N8 C41 C42 C43 -119.7(8) . . . . ?
N9 C42 C43 C44 -167.0(10) . . . . ?
N9 C49 C50 N10 164.2(7) . . . . ?
N9 C49 C50 C51 -71.8(10) . . . . ?
N10 C50 C51 C52 67.8(10) . . . . ?
N10 C55 C56 N11 153.9(5) . . . . ?
N10 C55 C56 C57 -83.4(7) . . . . ?
N11 C56 C57 C58 -65.6(6) . . . . ?
N12 C67 C66 C65 0.0 . . . . ?
C67 N12 C68 C69 0.0 . . . . ?
C67 C66 C65 C69 0.0 . . . . ?
C67 C66 C65 C64 -176.3(4) . . . . ?
C66 C65 C69 C68 0.0 . . . . ?
C66 C65 C64 O8 -178.1(4) . . . . ?
C66 C65 C64 N11 6.3(7) . . . . ?
C65 C69 C68 N12 0.0 . . . . ?
C69 C65 C64 O8 5.5(7) . . . . ?
C69 C65 C64 N11 -170.2(4) . . . . ?
C68 N12 C67 C66 0.0 . . . . ?
C4 N2 C6 O1 0(2) . . . . ?
C4 N2 C6 C7 -180.0(9) . . . . ?
C4 C5 N1 Ag -163.4(5) . . . 6_666 ?
C4 C5 N1 C1 0.0 . . . . ?
C5 C4 C3 C2 0.0 . . . . ?
C5 N1 C1 C2 0.0 . . . . ?
N1 C1 C2 C3 0.0 . . . . ?
C1 C2 C3 C4 0.0 . . . . ?
C3 C4 C5 N1 0.0 . . . . ?
C6 N2 C4 C5 -171.1(9) . . . . ?
C6 N2 C4 C3 13.0(13) . . . . ?
C6 C7 C8 C9 62.4(11) . . . . ?
C7 N3 C15 O2 -7.3(16) . . . . ?
C7 N3 C15 C16 177.6(9) . . . . ?
C7 C8 C9 C14 -96.6(12) . . . . ?
C7 C8 C9 C10 76.3(14) . . . . ?
C8 C9 C14 C13 172.7(14) . . . . ?
C8 C9 C10 C11 -172.9(14) . . . . ?
C9 C14 C13 C12 0.0 . . . . ?
C14 C9 C10 C11 0.0 . . . . ?
C14 C13 C12 C11 0.0 . . . . ?
C13 C12 C11 C10 0.0 . . . . ?
C12 C11 C10 C9 0.0 . . . . ?
C10 C9 C14 C13 0.0 . . . . ?
C15 N3 C7 C6 -67.9(11) . . . . ?
C15 N3 C7 C8 168.9(9) . . . . ?
C15 C16 C17 C18 170.5(11) . . . . ?
C16 N4 C21 O3 -2.0(10) . . . . ?
C16 N4 C21 C22 176.7(6) . . . . ?
C16 C17 C18 C19 172.8(14) . . . . ?
C16 C17 C18 C20 -54.5(15) . . . . ?
C21 N4 C16 C15 -130.7(8) . . . . ?
C21 N4 C16 C17 114.5(7) . . . . ?
C21 C22 C23 C24 173.5(5) . . . . ?
C22 N5 C30 O4 12.2(10) . . . . ?
C22 N5 C30 C31 -175.8(5) . . . . ?
C22 C23 C24 C25 98.3(7) . . . . ?
C22 C23 C24 C29 -76.0(7) . . . . ?
C23 C24 C25 C26 -174.4(7) . . . . ?
C23 C24 C29 C28 174.1(7) . . . . ?
C24 C25 C26 C27 0.0 . . . . ?
C25 C24 C29 C28 0.0 . . . . ?
C25 C26 C27 C28 0.0 . . . . ?
C26 C27 C28 C29 0.0 . . . . ?
C27 C28 C29 C24 0.0 . . . . ?
C29 C24 C25 C26 0.0 . . . . ?
C30 N5 C22 C21 -113.3(6) . . . . ?
C30 N5 C22 C23 126.9(6) . . . . ?
C30 C31 C32 C33 179.0(6) . . . . ?
C30 C31 C35 C34 178.8(6) . . . . ?
C31 C32 C33 N6 4.2(10) . . . . ?
C32 C31 C35 C34 3.2(9) . . . . ?
C33 N6 C34 C35 -1.0(10) . . . . ?
C34 N6 C33 C32 -1.2(10) . . . . ?
C35 C31 C32 C33 -5.2(10) . . . . ?
C36 N7 C40 C39 -8(3) . . . . ?
C36 C37 C38 C39 1(3) . . . . ?
C37 N8 C41 O5 8.7(16) . . . . ?
C37 N8 C41 C42 -175.5(7) . . . . ?
C37 C38 C39 C40 -7(4) . . . . ?
C38 C39 C40 N7 11(4) . . . . ?
C40 N7 C36 C37 0.9(16) . . . . ?
C41 N8 C37 C36 -169.8(9) . . . . ?
C41 N8 C37 C38 8.4(17) . . . . ?
C41 C42 C43 C44 77.5(13) . . . . ?
C42 N9 C49 O6 -5.5(12) . . . . ?
C42 N9 C49 C50 167.2(7) . . . . ?
C42 C43 C44 C70 80.8(12) . . . . ?
C42 C43 C44 C45 -99.7(10) . . . . ?
C43 C44 C70 C48 179.5(9) . . . . ?
C43 C44 C45 C46 -179.5(9) . . . . ?
C44 C70 C48 C47 0.0 . . . . ?
C70 C44 C45 C46 0.0 . . . . ?
C70 C48 C47 C46 0.0 . . . . ?
C48 C47 C46 C45 0.0 . . . . ?
C47 C46 C45 C44 0.0 . . . . ?
C45 C44 C70 C48 0.0 . . . . ?
C49 N9 C42 C41 -92.5(8) . . . . ?
C49 N9 C42 C43 146.1(9) . . . . ?
C49 C50 C51 C52 -53.9(11) . . . . ?
C50 N10 C55 O7 -3.5(9) . . . . ?
C50 N10 C55 C56 173.3(6) . . . . ?
C50 C51 C52 C53 146.8(12) . . . . ?
C50 C51 C52 C54 -87.3(13) . . . . ?
C55 N10 C50 C49 -150.2(6) . . . . ?
C55 N10 C50 C51 82.5(9) . . . . ?
C55 C56 C57 C58 173.0(5) . . . . ?
C56 N11 C64 O8 3.2(9) . . . . ?
C56 N11 C64 C65 178.9(5) . . . . ?
C56 C57 C58 C63 108.9(7) . . . . ?
C56 C57 C58 C59 -78.7(7) . . . . ?
C57 C58 C63 C62 172.4(7) . . . . ?
C57 C58 C59 C60 -172.4(7) . . . . ?
C58 C63 C62 C61 0.0 . . . . ?
C63 C58 C59 C60 0.0 . . . . ?
C63 C62 C61 C60 0.0 . . . . ?
C62 C61 C60 C59 0.0 . . . . ?
C61 C60 C59 C58 0.0 . . . . ?
C59 C58 C63 C62 0.0 . . . . ?
C64 N11 C56 C55 -86.8(7) . . . . ?
C64 N11 C56 C57 153.4(5) . . . . ?
C64 C65 C69 C68 176.5(4) . . . . ?

loop_
_smtbx_masks_void_nr
_smtbx_masks_void_average_x
_smtbx_masks_void_average_y
_smtbx_masks_void_average_z
_smtbx_masks_void_volume
_smtbx_masks_void_count_electrons
_smtbx_masks_void_content
1 -0.507 -0.528 -0.924 22028.2 5459.5 '144 Ethanol,144 H2O'
